data_2226875
loop_
_publ_author_name
'Kashi, H. K. Arun'
'Palakshamurthy, B. S.'
'VinduVahini, M.'
'Srinivasa, H. T.'
'Devarajegowda, H. C.'

_publ_section_title
;
 4-Decylphenyl 4-benzyloxy-3-methylbenzoate
;
_journal_coeditor_code GW2084
_journal_issue 8
_journal_name_full 'Acta Crystallographica Section E'
_journal_page_first o2126
_journal_paper_doi 10.1107/S1600536810028965
_journal_volume 66
_journal_year 2010
_chemical_formula_iupac 'C31 H38 O3'
_chemical_formula_moiety 'C31 H38 O3'
_chemical_formula_sum 'C31 H38 O3'
_chemical_formula_weight 458.61
_chemical_melting_point 339
_chemical_name_systematic
;
4-Decylphenyl 4-benzyloxy-3-methylbenzoate
;
_space_group_IT_number 2
_symmetry_cell_setting triclinic
_symmetry_space_group_name_Hall '-P 1'
_symmetry_space_group_name_H-M 'P -1'
_atom_sites_solution_hydrogens geom
_atom_sites_solution_primary direct
_atom_sites_solution_secondary difmap
_audit_creation_method SHELXL-97
_cell_angle_alpha 68.588(11)
_cell_angle_beta 87.274(11)
_cell_angle_gamma 65.578(10)
_cell_formula_units_Z 2
_cell_length_a 9.3684(16)
_cell_length_b 11.168(2)
_cell_length_c 15.204(3)
_cell_measurement_reflns_used 6737
_cell_measurement_temperature 295(2)
_cell_measurement_theta_max 28.52
_cell_measurement_theta_min 1.45
_cell_volume 1338.4(5)
_computing_cell_refinement 'SAINT (Bruker, 2001)'
_computing_data_collection 'SMART (Bruker, 2001)'
_computing_data_reduction 'SAINT (Bruker, 2001)'
_computing_molecular_graphics 'ORTEP-3 (Farrugia, 1997)'
_computing_publication_material 'SHELXL97 (Sheldrick, 2008)'
_computing_structure_refinement 'SHELXL97 (Sheldrick, 2008)'
_computing_structure_solution 'SHELXS97 (Sheldrick, 2008)'
_diffrn_ambient_temperature 295(2)
_diffrn_measured_fraction_theta_full 0.991
_diffrn_measured_fraction_theta_max 0.991
_diffrn_measurement_device_type 'Bruker SMART CCD area-detector'
_diffrn_measurement_method '\w and \f scans'
_diffrn_radiation_monochromator graphite
_diffrn_radiation_source 'fine-focus sealed tube'
_diffrn_radiation_type MoK\a
_diffrn_radiation_wavelength 0.71073
_diffrn_reflns_av_R_equivalents 0.0341
_diffrn_reflns_av_sigmaI/netI 0.0353
_diffrn_reflns_limit_h_max 12
_diffrn_reflns_limit_h_min -12
_diffrn_reflns_limit_k_max 14
_diffrn_reflns_limit_k_min -14
_diffrn_reflns_limit_l_max 20
_diffrn_reflns_limit_l_min -19
_diffrn_reflns_number 23986
_diffrn_reflns_reduction_process
;
;
_diffrn_reflns_theta_full 28.52
_diffrn_reflns_theta_max 28.52
_diffrn_reflns_theta_min 1.45
_diffrn_standards_number 0
_exptl_absorpt_coefficient_mu 0.071
_exptl_absorpt_correction_T_max 0.992
_exptl_absorpt_correction_T_min 0.987
_exptl_absorpt_correction_type psi-scan
_exptl_absorpt_process_details '(SADABS; Sheldrick, 2004)'
_exptl_crystal_colour Colourless
_exptl_crystal_density_diffrn 1.138
_exptl_crystal_density_method 'not measured'
_exptl_crystal_description Plate
_exptl_crystal_F_000 496
_exptl_crystal_size_max 0.22
_exptl_crystal_size_mid 0.15
_exptl_crystal_size_min 0.12
_refine_diff_density_max 0.372
_refine_diff_density_min -0.275
_refine_ls_extinction_coef 0.009(2)
_refine_ls_extinction_expression Fc^*^=kFc[1+0.001xFc^2^\l^3^/sin(2\q)]^-1/4^
_refine_ls_extinction_method 'SHELXL97 (Sheldrick, 2008)'
_refine_ls_goodness_of_fit_ref 1.040
_refine_ls_hydrogen_treatment constr
_refine_ls_matrix_type full
_refine_ls_number_parameters 308
_refine_ls_number_reflns 6737
_refine_ls_number_restraints 6
_refine_ls_restrained_S_all 1.040
_refine_ls_R_factor_all 0.0984
_refine_ls_R_factor_gt 0.0531
_refine_ls_shift/su_max 0.000
_refine_ls_shift/su_mean 0.000
_refine_ls_structure_factor_coef Fsqd
_refine_ls_weighting_details 'calc w=1/[\s^2^(Fo^2^)+(0.0834P)^2^+0.1711P] where P=(Fo^2^+2Fc^2^)/3'
_refine_ls_weighting_scheme calc
_refine_ls_wR_factor_gt 0.1537
_refine_ls_wR_factor_ref 0.1827
_reflns_number_gt 3840
_reflns_number_total 6737
_reflns_threshold_expression I>2\s(I)
_cod_data_source_file gw2084.cif
_cod_data_source_block I
_cod_original_cell_volume 1338.3(4)
_cod_database_code 2226875
_cod_database_fobs_code 2226875

loop_
_symmetry_equiv_pos_as_xyz
'x, y, z'
'-x, -y, -z'

loop_
_atom_site_type_symbol
_atom_site_label
_atom_site_fract_x
_atom_site_fract_y
_atom_site_fract_z
_atom_site_U_iso_or_equiv
_atom_site_adp_type
_atom_site_calc_flag
_atom_site_refinement_flags
_atom_site_occupancy
_atom_site_disorder_assembly
_atom_site_disorder_group
O O1 1.29391(13) 0.71764(13) 0.39798(8) 0.0596(3) Uani d . 1 . .
O O2 0.76009(16) 0.85364(16) 0.66658(10) 0.0782(4) Uani d . 1 . .
O O3 0.66987(13) 0.76081(12) 0.58579(8) 0.0587(3) Uani d . 1 . .
C C1 1.7436(2) 0.6890(3) 0.21401(16) 0.0773(6) Uani d . 1 . .
H H1 1.8161 0.6725 0.1710 0.093 Uiso calc R 1 . .
C C2 1.7328(2) 0.5776(2) 0.28609(18) 0.0808(6) Uani d . 1 . .
H H2 1.7987 0.4849 0.2926 0.097 Uiso calc R 1 . .
C C3 1.6246(2) 0.6016(2) 0.34940(15) 0.0734(5) Uani d . 1 . .
H H3 1.6178 0.5249 0.3983 0.088 Uiso calc R 1 . .
C C4 1.52641(19) 0.73813(19) 0.34098(13) 0.0563(4) Uani d . 1 . .
C C5 1.5386(2) 0.85005(19) 0.26763(14) 0.0654(5) Uani d . 1 . .
H H5 1.4728 0.9431 0.2605 0.078 Uiso calc R 1 . .
C C6 1.6476(2) 0.8246(2) 0.20518(15) 0.0770(6) Uani d . 1 . .
H H6 1.6560 0.9006 0.1565 0.092 Uiso calc R 1 . .
C C8 1.16997(18) 0.74083(16) 0.45050(11) 0.0493(4) Uani d . 1 . .
C C7 1.4092(2) 0.7663(2) 0.40939(14) 0.0703(5) Uani d . 1 . .
H H7A 1.4619 0.7163 0.4741 0.084 Uiso calc R 1 . .
H H7B 1.3582 0.8672 0.3967 0.084 Uiso calc R 1 . .
C C9 1.05899(18) 0.69493(15) 0.43409(11) 0.0478(4) Uani d . 1 . .
C C10 0.93050(18) 0.71552(16) 0.48486(11) 0.0490(4) Uani d . 1 . .
H H10 0.8552 0.6864 0.4746 0.059 Uiso calc R 1 . .
C C11 0.91080(18) 0.77889(16) 0.55122(11) 0.0493(4) Uani d . 1 . .
C C12 1.0225(2) 0.82287(19) 0.56523(12) 0.0578(4) Uani d . 1 . .
H H12 1.0102 0.8657 0.6090 0.069 Uiso calc R 1 . .
C C13 1.1519(2) 0.80452(19) 0.51555(12) 0.0589(4) Uani d . 1 . .
H H13 1.2262 0.8347 0.5257 0.071 Uiso calc R 1 . .
C C14 1.0830(2) 0.6250(2) 0.36370(14) 0.0680(5) Uani d U 1 . .
H H14A 1.1784 0.6208 0.3362 0.102 Uiso calc R 1 . .
H H14B 0.9950 0.6789 0.3144 0.102 Uiso calc R 1 . .
H H14C 1.0908 0.5304 0.3955 0.102 Uiso calc R 1 . .
C C15 0.77674(19) 0.80247(17) 0.60752(12) 0.0538(4) Uani d . 1 . .
C C16 0.53999(18) 0.77559(18) 0.63921(11) 0.0512(4) Uani d . 1 . .
C C17 0.5292(2) 0.65529(18) 0.70043(13) 0.0611(5) Uani d . 1 . .
H H17 0.6060 0.5660 0.7067 0.073 Uiso calc R 1 . .
C C18 0.4030(2) 0.66829(18) 0.75268(13) 0.0604(4) Uani d . 1 . .
H H18 0.3958 0.5864 0.7943 0.072 Uiso calc R 1 . .
C C19 0.28666(19) 0.79952(17) 0.74503(11) 0.0501(4) Uani d . 1 . .
C C20 0.30000(19) 0.91846(17) 0.68052(12) 0.0561(4) Uani d . 1 . .
H H20 0.2225 1.0082 0.6727 0.067 Uiso calc R 1 . .
C C21 0.42535(19) 0.90750(18) 0.62747(12) 0.0553(4) Uani d . 1 . .
H H21 0.4318 0.9888 0.5843 0.066 Uiso calc R 1 . .
C C22 0.1539(2) 0.80822(18) 0.80631(13) 0.0608(4) Uani d . 1 . .
H H22A 0.0896 0.7711 0.7865 0.073 Uiso calc R 1 . .
H H22B 0.1997 0.7462 0.8716 0.073 Uiso calc R 1 . .
C C23 0.0474(2) 0.95323(19) 0.80478(13) 0.0612(5) Uani d . 1 . .
H H23A -0.0087 1.0130 0.7413 0.073 Uiso calc R 1 . .
H H23B 0.1116 0.9952 0.8184 0.073 Uiso calc R 1 . .
C C24 -0.0723(2) 0.9519(2) 0.87570(13) 0.0650(5) Uani d . 1 . .
H H24A -0.1399 0.9143 0.8601 0.078 Uiso calc R 1 . .
H H24B -0.0164 0.8883 0.9388 0.078 Uiso calc R 1 . .
C C25 -0.1748(2) 1.0969(2) 0.87793(13) 0.0634(5) Uani d . 1 . .
H H25A -0.2347 1.1594 0.8157 0.076 Uiso calc R 1 . .
H H25B -0.1073 1.1365 0.8908 0.076 Uiso calc R 1 . .
C C26 -0.2886(2) 1.0926(2) 0.95230(13) 0.0632(5) Uani d . 1 . .
H H26A -0.3508 1.0468 0.9419 0.076 Uiso calc R 1 . .
H H26B -0.2280 1.0347 1.0147 0.076 Uiso calc R 1 . .
C C27 -0.4000(2) 1.23739(19) 0.95192(13) 0.0639(5) Uani d . 1 . .
H H27A -0.3383 1.2817 0.9654 0.077 Uiso calc R 1 . .
H H27B -0.4578 1.2970 0.8889 0.077 Uiso calc R 1 . .
C C28 -0.5169(2) 1.23037(19) 1.02399(13) 0.0641(5) Uani d . 1 . .
H H28A -0.5745 1.1819 1.0119 0.077 Uiso calc R 1 . .
H H28B -0.4582 1.1731 1.0870 0.077 Uiso calc R 1 . .
C C29 -0.6347(2) 1.3720(2) 1.02406(14) 0.0687(5) Uani d . 1 . .
H H29A -0.5781 1.4193 1.0389 0.082 Uiso calc R 1 . .
H H29B -0.6917 1.4310 0.9607 0.082 Uiso calc R 1 . .
C C30 -0.7516(2) 1.3592(2) 1.09440(16) 0.0803(6) Uani d . 1 . .
H H30A -0.6939 1.2939 1.1567 0.096 Uiso calc R 1 . .
H H30B -0.8133 1.3183 1.0764 0.096 Uiso calc R 1 . .
C C31 -0.8634(3) 1.4982(3) 1.1015(2) 0.1154(9) Uani d . 1 . .
H H31A -0.9338 1.4814 1.1475 0.173 Uiso calc R 1 . .
H H31B -0.9235 1.5629 1.0406 0.173 Uiso calc R 1 . .
H H31C -0.8039 1.5386 1.1210 0.173 Uiso calc R 1 . .

loop_
_atom_site_aniso_label
_atom_site_aniso_U_11
_atom_site_aniso_U_22
_atom_site_aniso_U_33
_atom_site_aniso_U_12
_atom_site_aniso_U_13
_atom_site_aniso_U_23
O1 0.0546(7) 0.0750(8) 0.0666(7) -0.0390(6) 0.0209(6) -0.0339(6)
O2 0.0796(9) 0.1107(11) 0.0799(9) -0.0556(8) 0.0335(7) -0.0593(9)
O3 0.0524(7) 0.0696(7) 0.0669(7) -0.0305(6) 0.0233(6) -0.0365(6)
C1 0.0557(11) 0.0991(17) 0.0911(15) -0.0335(11) 0.0254(10) -0.0522(14)
C2 0.0535(11) 0.0668(13) 0.1176(18) -0.0144(10) 0.0078(12) -0.0426(13)
C3 0.0661(12) 0.0579(11) 0.0869(14) -0.0293(10) 0.0077(11) -0.0141(10)
C4 0.0497(9) 0.0661(11) 0.0632(10) -0.0336(8) 0.0118(8) -0.0257(9)
C5 0.0630(11) 0.0566(10) 0.0798(12) -0.0285(9) 0.0197(10) -0.0272(10)
C6 0.0774(13) 0.0784(14) 0.0781(13) -0.0423(11) 0.0282(11) -0.0246(11)
C8 0.0475(8) 0.0491(9) 0.0492(9) -0.0228(7) 0.0098(7) -0.0143(7)
C7 0.0669(11) 0.0982(15) 0.0767(12) -0.0548(11) 0.0256(10) -0.0456(11)
C9 0.0482(8) 0.0435(8) 0.0505(9) -0.0206(7) 0.0084(7) -0.0156(7)
C10 0.0464(8) 0.0461(8) 0.0543(9) -0.0219(7) 0.0086(7) -0.0167(7)
C11 0.0470(8) 0.0468(9) 0.0483(9) -0.0183(7) 0.0071(7) -0.0138(7)
C12 0.0614(10) 0.0672(11) 0.0534(9) -0.0313(9) 0.0119(8) -0.0283(8)
C13 0.0579(10) 0.0720(11) 0.0612(10) -0.0376(9) 0.0123(8) -0.0297(9)
C14 0.0688(11) 0.0793(12) 0.0822(13) -0.0439(10) 0.0274(10) -0.0466(11)
C15 0.0533(9) 0.0544(10) 0.0533(9) -0.0239(8) 0.0114(8) -0.0193(8)
C16 0.0487(9) 0.0589(10) 0.0524(9) -0.0245(8) 0.0147(7) -0.0272(8)
C17 0.0562(10) 0.0496(10) 0.0747(12) -0.0189(8) 0.0180(9) -0.0260(9)
C18 0.0635(11) 0.0488(9) 0.0668(11) -0.0254(8) 0.0186(9) -0.0191(8)
C19 0.0526(9) 0.0529(9) 0.0463(8) -0.0235(8) 0.0113(7) -0.0200(7)
C20 0.0555(10) 0.0482(9) 0.0569(10) -0.0177(8) 0.0141(8) -0.0176(8)
C21 0.0565(10) 0.0521(9) 0.0539(9) -0.0239(8) 0.0157(8) -0.0165(8)
C22 0.0629(10) 0.0609(10) 0.0570(10) -0.0274(9) 0.0208(8) -0.0212(8)
C23 0.0589(10) 0.0642(11) 0.0607(10) -0.0265(9) 0.0209(8) -0.0252(9)
C24 0.0634(11) 0.0686(12) 0.0645(11) -0.0301(9) 0.0266(9) -0.0268(9)
C25 0.0613(10) 0.0698(12) 0.0623(10) -0.0303(9) 0.0229(9) -0.0275(9)
C26 0.0605(10) 0.0658(11) 0.0616(10) -0.0261(9) 0.0214(9) -0.0249(9)
C27 0.0634(11) 0.0632(11) 0.0679(11) -0.0285(9) 0.0213(9) -0.0275(9)
C28 0.0654(11) 0.0616(11) 0.0658(11) -0.0271(9) 0.0217(9) -0.0261(9)
C29 0.0682(12) 0.0637(11) 0.0731(12) -0.0270(9) 0.0228(10) -0.0279(10)
C30 0.0715(12) 0.0821(14) 0.0890(14) -0.0307(11) 0.0319(11) -0.0393(12)
C31 0.0906(17) 0.108(2) 0.138(2) -0.0207(15) 0.0451(16) -0.0656(18)

loop_
_atom_type_symbol
_atom_type_description
_atom_type_scat_dispersion_real
_atom_type_scat_dispersion_imag
_atom_type_scat_source
C C 0.0033 0.0016 'International Tables Vol C Tables 4.2.6.8 and 6.1.1.4'
H H 0.0000 0.0000 'International Tables Vol C Tables 4.2.6.8 and 6.1.1.4'
O O 0.0106 0.0060 'International Tables Vol C Tables 4.2.6.8 and 6.1.1.4'

loop_
_geom_angle_atom_site_label_1
_geom_angle_atom_site_label_2
_geom_angle_atom_site_label_3
_geom_angle_site_symmetry_1
_geom_angle_site_symmetry_3
_geom_angle
_geom_angle_publ_flag
C8 O1 C7 . . 117.75(13) ?
C15 O3 C16 . . 116.52(12) ?
C6 C1 C2 . . 119.72(19) ?
C6 C1 H1 . . 120.1 ?
C2 C1 H1 . . 120.1 ?
C1 C2 C3 . . 120.29(19) ?
C1 C2 H2 . . 119.9 ?
C3 C2 H2 . . 119.9 ?
C2 C3 C4 . . 120.56(18) ?
C2 C3 H3 . . 119.7 ?
C4 C3 H3 . . 119.7 ?
C3 C4 C5 . . 118.56(16) ?
C3 C4 C7 . . 121.33(17) ?
C5 C4 C7 . . 120.12(17) ?
C6 C5 C4 . . 120.29(17) ?
C6 C5 H5 . . 119.9 ?
C4 C5 H5 . . 119.9 ?
C1 C6 C5 . . 120.58(19) ?
C1 C6 H6 . . 119.7 ?
C5 C6 H6 . . 119.7 ?
O1 C8 C13 . . 123.80(14) ?
O1 C8 C9 . . 115.06(14) ?
C13 C8 C9 . . 121.13(14) ?
O1 C7 C4 . . 108.23(14) ?
O1 C7 H7A . . 110.1 ?
C4 C7 H7A . . 110.1 ?
O1 C7 H7B . . 110.1 ?
C4 C7 H7B . . 110.1 ?
H7A C7 H7B . . 108.4 ?
C10 C9 C8 . . 117.95(14) ?
C10 C9 C14 . . 122.26(14) ?
C8 C9 C14 . . 119.78(14) ?
C9 C10 C11 . . 121.69(15) ?
C9 C10 H10 . . 119.2 ?
C11 C10 H10 . . 119.2 ?
C12 C11 C10 . . 118.62(14) ?
C12 C11 C15 . . 117.55(14) ?
C10 C11 C15 . . 123.83(15) ?
C13 C12 C11 . . 121.27(15) ?
C13 C12 H12 . . 119.4 ?
C11 C12 H12 . . 119.4 ?
C12 C13 C8 . . 119.34(16) ?
C12 C13 H13 . . 120.3 ?
C8 C13 H13 . . 120.3 ?
C9 C14 H14A . . 109.5 ?
C9 C14 H14B . . 109.5 ?
H14A C14 H14B . . 109.5 ?
C9 C14 H14C . . 109.5 ?
H14A C14 H14C . . 109.5 ?
H14B C14 H14C . . 109.5 ?
O2 C15 O3 . . 122.27(15) ?
O2 C15 C11 . . 124.65(16) ?
O3 C15 C11 . . 113.08(14) ?
C17 C16 C21 . . 120.86(14) ?
C17 C16 O3 . . 118.55(14) ?
C21 C16 O3 . . 120.56(14) ?
C16 C17 C18 . . 119.10(15) ?
C16 C17 H17 . . 120.5 ?
C18 C17 H17 . . 120.5 ?
C17 C18 C19 . . 121.97(16) ?
C17 C18 H18 . . 119.0 ?
C19 C18 H18 . . 119.0 ?
C18 C19 C20 . . 117.03(14) ?
C18 C19 C22 . . 119.99(15) ?
C20 C19 C22 . . 122.97(14) ?
C21 C20 C19 . . 121.78(15) ?
C21 C20 H20 . . 119.1 ?
C19 C20 H20 . . 119.1 ?
C16 C21 C20 . . 119.21(15) ?
C16 C21 H21 . . 120.4 ?
C20 C21 H21 . . 120.4 ?
C23 C22 C19 . . 116.47(14) ?
C23 C22 H22A . . 108.2 ?
C19 C22 H22A . . 108.2 ?
C23 C22 H22B . . 108.2 ?
C19 C22 H22B . . 108.2 ?
H22A C22 H22B . . 107.3 ?
C22 C23 C24 . . 113.59(14) ?
C22 C23 H23A . . 108.8 ?
C24 C23 H23A . . 108.8 ?
C22 C23 H23B . . 108.8 ?
C24 C23 H23B . . 108.8 ?
H23A C23 H23B . . 107.7 ?
C25 C24 C23 . . 113.85(15) ?
C25 C24 H24A . . 108.8 ?
C23 C24 H24A . . 108.8 ?
C25 C24 H24B . . 108.8 ?
C23 C24 H24B . . 108.8 ?
H24A C24 H24B . . 107.7 ?
C24 C25 C26 . . 113.16(15) ?
C24 C25 H25A . . 108.9 ?
C26 C25 H25A . . 108.9 ?
C24 C25 H25B . . 108.9 ?
C26 C25 H25B . . 108.9 ?
H25A C25 H25B . . 107.8 ?
C27 C26 C25 . . 114.33(15) ?
C27 C26 H26A . . 108.7 ?
C25 C26 H26A . . 108.7 ?
C27 C26 H26B . . 108.7 ?
C25 C26 H26B . . 108.7 ?
H26A C26 H26B . . 107.6 ?
C28 C27 C26 . . 113.14(15) ?
C28 C27 H27A . . 109.0 ?
C26 C27 H27A . . 109.0 ?
C28 C27 H27B . . 109.0 ?
C26 C27 H27B . . 109.0 ?
H27A C27 H27B . . 107.8 ?
C29 C28 C27 . . 115.36(16) ?
C29 C28 H28A . . 108.4 ?
C27 C28 H28A . . 108.4 ?
C29 C28 H28B . . 108.4 ?
C27 C28 H28B . . 108.4 ?
H28A C28 H28B . . 107.5 ?
C30 C29 C28 . . 113.17(16) ?
C30 C29 H29A . . 108.9 ?
C28 C29 H29A . . 108.9 ?
C30 C29 H29B . . 108.9 ?
C28 C29 H29B . . 108.9 ?
H29A C29 H29B . . 107.8 ?
C29 C30 C31 . . 114.4(2) ?
C29 C30 H30A . . 108.7 ?
C31 C30 H30A . . 108.7 ?
C29 C30 H30B . . 108.7 ?
C31 C30 H30B . . 108.7 ?
H30A C30 H30B . . 107.6 ?
C30 C31 H31A . . 109.5 ?
C30 C31 H31B . . 109.5 ?
H31A C31 H31B . . 109.5 ?
C30 C31 H31C . . 109.5 ?
H31A C31 H31C . . 109.5 ?
H31B C31 H31C . . 109.5 ?

loop_
_geom_bond_atom_site_label_1
_geom_bond_atom_site_label_2
_geom_bond_site_symmetry_2
_geom_bond_distance
_geom_bond_publ_flag
O1 C8 . 1.3664(18) ?
O1 C7 . 1.436(2) ?
O2 C15 . 1.2021(19) ?
O3 C15 . 1.363(2) ?
O3 C16 . 1.4161(18) ?
C1 C6 . 1.362(3) ?
C1 C2 . 1.363(3) ?
C1 H1 . 0.9300 ?
C2 C3 . 1.377(3) ?
C2 H2 . 0.9300 ?
C3 C4 . 1.377(3) ?
C3 H3 . 0.9300 ?
C4 C5 . 1.381(2) ?
C4 C7 . 1.494(2) ?
C5 C6 . 1.375(3) ?
C5 H5 . 0.9300 ?
C6 H6 . 0.9300 ?
C8 C13 . 1.382(2) ?
C8 C9 . 1.402(2) ?
C7 H7A . 0.9700 ?
C7 H7B . 0.9700 ?
C9 C10 . 1.382(2) ?
C9 C14 . 1.500(2) ?
C10 C11 . 1.396(2) ?
C10 H10 . 0.9300 ?
C11 C12 . 1.380(2) ?
C11 C15 . 1.472(2) ?
C12 C13 . 1.380(2) ?
C12 H12 . 0.9300 ?
C13 H13 . 0.9300 ?
C14 H14A . 0.9600 ?
C14 H14B . 0.9600 ?
C14 H14C . 0.9600 ?
C16 C17 . 1.368(2) ?
C16 C21 . 1.369(2) ?
C17 C18 . 1.380(2) ?
C17 H17 . 0.9300 ?
C18 C19 . 1.384(2) ?
C18 H18 . 0.9300 ?
C19 C20 . 1.384(2) ?
C19 C22 . 1.510(2) ?
C20 C21 . 1.381(2) ?
C20 H20 . 0.9300 ?
C21 H21 . 0.9300 ?
C22 C23 . 1.502(2) ?
C22 H22A . 0.9700 ?
C22 H22B . 0.9700 ?
C23 C24 . 1.519(2) ?
C23 H23A . 0.9700 ?
C23 H23B . 0.9700 ?
C24 C25 . 1.515(2) ?
C24 H24A . 0.9700 ?
C24 H24B . 0.9700 ?
C25 C26 . 1.518(2) ?
C25 H25A . 0.9700 ?
C25 H25B . 0.9700 ?
C26 C27 . 1.517(2) ?
C26 H26A . 0.9700 ?
C26 H26B . 0.9700 ?
C27 C28 . 1.517(2) ?
C27 H27A . 0.9700 ?
C27 H27B . 0.9700 ?
C28 C29 . 1.509(2) ?
C28 H28A . 0.9700 ?
C28 H28B . 0.9700 ?
C29 C30 . 1.507(2) ?
C29 H29A . 0.9700 ?
C29 H29B . 0.9700 ?
C30 C31 . 1.512(3) ?
C30 H30A . 0.9700 ?
C30 H30B . 0.9700 ?
C31 H31A . 0.9600 ?
C31 H31B . 0.9600 ?
C31 H31C . 0.9600 ?

loop_
_geom_hbond_atom_site_label_D
_geom_hbond_atom_site_label_H
_geom_hbond_atom_site_label_A
_geom_hbond_site_symmetry_A
_geom_hbond_distance_DH
_geom_hbond_distance_HA
_geom_hbond_distance_DA
_geom_hbond_angle_DHA
_geom_hbond_publ_flag
C10 H10 O3 . 0.9300 2.4700 2.786(2) 100.00 yes
C14 H14A O1 . 0.9600 2.2400 2.726(3) 110.00 yes

loop_
_geom_torsion_atom_site_label_1
_geom_torsion_atom_site_label_2
_geom_torsion_atom_site_label_3
_geom_torsion_atom_site_label_4
_geom_torsion_site_symmetry_1
_geom_torsion_site_symmetry_2
_geom_torsion_site_symmetry_3
_geom_torsion_site_symmetry_4
_geom_torsion
_geom_torsion_publ_flag
C6 C1 C2 C3 . . . . 0.5(3) ?
C1 C2 C3 C4 . . . . -0.2(3) ?
C2 C3 C4 C5 . . . . 0.2(3) ?
C2 C3 C4 C7 . . . . -179.54(17) ?
C3 C4 C5 C6 . . . . -0.5(3) ?
C7 C4 C5 C6 . . . . 179.25(17) ?
C2 C1 C6 C5 . . . . -0.8(3) ?
C4 C5 C6 C1 . . . . 0.8(3) ?
C7 O1 C8 C13 . . . . -1.9(2) ?
C7 O1 C8 C9 . . . . 178.12(15) ?
C8 O1 C7 C4 . . . . -176.37(14) ?
C3 C4 C7 O1 . . . . -65.5(2) ?
C5 C4 C7 O1 . . . . 114.78(18) ?
O1 C8 C9 C10 . . . . -179.88(13) ?
C13 C8 C9 C10 . . . . 0.1(2) ?
O1 C8 C9 C14 . . . . 0.6(2) ?
C13 C8 C9 C14 . . . . -179.41(16) ?
C8 C9 C10 C11 . . . . -0.5(2) ?
C14 C9 C10 C11 . . . . 179.02(16) ?
C9 C10 C11 C12 . . . . 0.6(2) ?
C9 C10 C11 C15 . . . . -179.63(14) ?
C10 C11 C12 C13 . . . . -0.4(3) ?
C15 C11 C12 C13 . . . . 179.87(15) ?
C11 C12 C13 C8 . . . . 0.0(3) ?
O1 C8 C13 C12 . . . . -179.87(15) ?
C9 C8 C13 C12 . . . . 0.1(3) ?
C16 O3 C15 O2 . . . . -2.4(2) ?
C16 O3 C15 C11 . . . . 177.94(13) ?
C12 C11 C15 O2 . . . . -2.2(3) ?
C10 C11 C15 O2 . . . . 178.07(17) ?
C12 C11 C15 O3 . . . . 177.47(14) ?
C10 C11 C15 O3 . . . . -2.3(2) ?
C15 O3 C16 C17 . . . . -112.35(17) ?
C15 O3 C16 C21 . . . . 69.6(2) ?
C21 C16 C17 C18 . . . . -1.8(3) ?
O3 C16 C17 C18 . . . . -179.82(15) ?
C16 C17 C18 C19 . . . . 0.0(3) ?
C17 C18 C19 C20 . . . . 1.6(3) ?
C17 C18 C19 C22 . . . . -177.81(16) ?
C18 C19 C20 C21 . . . . -1.4(2) ?
C22 C19 C20 C21 . . . . 177.94(16) ?
C17 C16 C21 C20 . . . . 2.0(3) ?
O3 C16 C21 C20 . . . . 179.92(14) ?
C19 C20 C21 C16 . . . . -0.3(3) ?
C18 C19 C22 C23 . . . . 170.77(16) ?
C20 C19 C22 C23 . . . . -8.6(3) ?
C19 C22 C23 C24 . . . . -173.87(15) ?
C22 C23 C24 C25 . . . . 177.16(16) ?
C23 C24 C25 C26 . . . . -177.39(15) ?
C24 C25 C26 C27 . . . . -176.29(16) ?
C25 C26 C27 C28 . . . . 177.49(16) ?
C26 C27 C28 C29 . . . . -177.76(16) ?
C27 C28 C29 C30 . . . . 177.89(17) ?
C28 C29 C30 C31 . . . . 175.6(2) ?

loop_
_cod_related_entry_id
_cod_related_entry_database
_cod_related_entry_code
1 ChemSpider 24745624
